data_7053804
loop_
_publ_author_name
'Salmon, Lionel'
'Moln\'ar, G\'abor'
'Cobo, Saioa'
'Ouli\'e, Pascal'
'Etienne, Michel'
'Mahfoud, Tarik'
'Demont, Philippe'
'Eguchi, Akira'
'Watanabe, Hiroshi'
'Tanaka, Koichiro'
'Bousseksou, Azzedine'

_publ_section_title
;
 Re-investigation of the spin crossover phenomenon in the ferrous complex
 [Fe(HB(pz)3)2]
;
_journal_issue 6
_journal_name_full 'New Journal of Chemistry'
_journal_page_first 1283
_journal_paper_doi 10.1039/b902811k
_journal_volume 33
_journal_year 2009
_chemical_compound_source 'synthesis as described'
_chemical_formula_moiety 'C18 H20 B2 Fe1 N12'
_chemical_formula_sum 'C18 H20 B2 Fe N12'
_chemical_formula_weight 481.93
_chemical_name_systematic
;
?
;
_space_group_IT_number 14
_symmetry_cell_setting monoclinic
_symmetry_Int_Tables_number 14
_symmetry_space_group_name_Hall '-P 2yn'
_symmetry_space_group_name_H-M 'P 1 21/n 1'
_atom_sites_solution_hydrogens geom
_atom_sites_solution_primary direct
_atom_sites_solution_secondary difmap
_cell_angle_alpha 90
_cell_angle_beta 96.53(3)
_cell_angle_gamma 90
_cell_formula_units_Z 4
_cell_length_a 9.900(2)
_cell_length_b 17.020(3)
_cell_length_c 12.890(3)
_cell_measurement_reflns_used 6000
_cell_measurement_temperature 180(2)
_cell_measurement_theta_max 30
_cell_measurement_theta_min 3
_cell_measurement_wavelength 0.71073
_cell_volume 2157.8(8)
_computing_cell_refinement 'Bruker Apex 2'
_computing_data_collection 'Bruker Apex 2'
_computing_data_reduction 'Bruker Apex 2'
_computing_molecular_graphics 'Ortep-3 for Windows (Farrugia, 1997)'
_computing_publication_material 'WinGX publication routines (Farrugia, 1999)'
_computing_structure_refinement 'SHELXL-97 (Sheldrick, 1997)'
_computing_structure_solution 'SHELXS-86 (Sheldrick, 1986)'
_diffrn_ambient_temperature 180
_diffrn_measured_fraction_theta_full 0.991
_diffrn_measured_fraction_theta_max 0.991
_diffrn_measurement_device_type 'Bruker Kappa Apex II'
_diffrn_measurement_method \w-\f
_diffrn_radiation_monochromator graphite
_diffrn_radiation_source 'fine-focus sealed tube'
_diffrn_radiation_type MoK\a
_diffrn_radiation_wavelength 0.71073
_diffrn_reflns_av_R_equivalents 0.0272
_diffrn_reflns_av_unetI/netI 0.0205
_diffrn_reflns_limit_h_max 11
_diffrn_reflns_limit_h_min -11
_diffrn_reflns_limit_k_max 19
_diffrn_reflns_limit_k_min -19
_diffrn_reflns_limit_l_max 15
_diffrn_reflns_limit_l_min -11
_diffrn_reflns_number 20045
_diffrn_reflns_theta_full 24.58
_diffrn_reflns_theta_max 24.58
_diffrn_reflns_theta_min 2.74
_diffrn_standards_interval_count 0
_diffrn_standards_interval_time 0
_diffrn_standards_number 0
_exptl_absorpt_coefficient_mu 0.734
_exptl_absorpt_correction_T_max 0.917
_exptl_absorpt_correction_T_min 0.802
_exptl_absorpt_correction_type multi-scan
_exptl_absorpt_process_details
;
[c.f. r.h. blessing, acta cryst. (1995), a51, 33-38]
;
_exptl_crystal_colour violet
_exptl_crystal_density_diffrn 1.483
_exptl_crystal_density_method 'not measured'
_exptl_crystal_description block
_exptl_crystal_F_000 992
_exptl_crystal_size_max 0.3
_exptl_crystal_size_mid 0.2
_exptl_crystal_size_min 0.1
_refine_diff_density_max 0.166
_refine_diff_density_min -0.272
_refine_diff_density_rms 0.041
_refine_ls_extinction_method none
_refine_ls_goodness_of_fit_ref 1.028
_refine_ls_hydrogen_treatment constr
_refine_ls_matrix_type full
_refine_ls_number_parameters 298
_refine_ls_number_reflns 3575
_refine_ls_number_restraints 0
_refine_ls_restrained_S_all 1.028
_refine_ls_R_factor_all 0.0344
_refine_ls_R_factor_gt 0.0269
_refine_ls_shift/su_max 0.001
_refine_ls_shift/su_mean 0
_refine_ls_structure_factor_coef Fsqd
_refine_ls_weighting_details 'calc w=1/[\s^2^(Fo^2^)+(0.0309P)^2^+1.0995P] where P=(Fo^2^+2Fc^2^)/3'
_refine_ls_weighting_scheme calc
_refine_ls_wR_factor_gt 0.0664
_refine_ls_wR_factor_ref 0.071
_reflns_number_gt 3074
_reflns_number_total 3575
_reflns_threshold_expression >2\s(I)
_cod_data_source_file b902811ksup1.cif
_cod_data_source_block sl3fin
_cod_database_code 7053804

loop_
_symmetry_equiv_pos_as_xyz
'x, y, z'
'-x+1/2, y+1/2, -z+1/2'
'-x, -y, -z'
'x-1/2, -y-1/2, z-1/2'

loop_
_atom_site_label
_atom_site_type_symbol
_atom_site_fract_x
_atom_site_fract_y
_atom_site_fract_z
_atom_site_U_iso_or_equiv
_atom_site_adp_type
_atom_site_occupancy
_atom_site_symmetry_multiplicity
_atom_site_calc_flag
_atom_site_refinement_flags
C11 C 0.5175(2) 0.38308(12) 0.82853(18) 0.0442(5) Uani 1 1 d .
H11 H 0.5204 0.4337 0.8599 0.053 Uiso 1 1 calc R
C12 C 0.4350(2) 0.36151(13) 0.74117(19) 0.0508(6) Uani 1 1 d .
H12 H 0.3701 0.3931 0.7002 0.061 Uiso 1 1 calc R
C13 C 0.4666(2) 0.28369(13) 0.72528(17) 0.0431(5) Uani 1 1 d .
H13 H 0.4257 0.2522 0.6694 0.052 Uiso 1 1 calc R
C21 C 0.6010(2) 0.24436(12) 1.12438(15) 0.0391(5) Uani 1 1 d .
H21 H 0.6133 0.287 1.172 0.047 Uiso 1 1 calc R
C22 C 0.5496(2) 0.17261(13) 1.14496(17) 0.0455(5) Uani 1 1 d .
H22 H 0.5192 0.1553 1.2084 0.055 Uiso 1 1 calc R
C23 C 0.5513(2) 0.13028(12) 1.05366(16) 0.0407(5) Uani 1 1 d .
H23 H 0.5212 0.0775 1.0441 0.049 Uiso 1 1 calc R
C31 C 0.9557(2) 0.29727(12) 0.95092(16) 0.0407(5) Uani 1 1 d .
H31 H 0.9868 0.3426 0.9895 0.049 Uiso 1 1 calc R
C32 C 1.0359(2) 0.24404(13) 0.90790(18) 0.0468(5) Uani 1 1 d .
H32 H 1.1321 0.2448 0.9097 0.056 Uiso 1 1 calc R
C33 C 0.9467(2) 0.18869(13) 0.86116(16) 0.0416(5) Uani 1 1 d .
H33 H 0.973 0.1438 0.8245 0.05 Uiso 1 1 calc R
C41 C 0.3396(2) 0.11460(13) 0.81662(18) 0.0471(5) Uani 1 1 d .
H41 H 0.3116 0.1575 0.8562 0.056 Uiso 1 1 calc R
C42 C 0.2533(2) 0.05704(14) 0.7710(2) 0.0542(6) Uani 1 1 d .
H42 H 0.1579 0.0528 0.7727 0.065 Uiso 1 1 calc R
C43 C 0.3354(2) 0.00794(13) 0.72329(18) 0.0456(5) Uani 1 1 d .
H43 H 0.3068 -0.038 0.685 0.055 Uiso 1 1 calc R
C51 C 0.7606(2) 0.17601(13) 0.62956(16) 0.0415(5) Uani 1 1 d .
H51 H 0.7914 0.2285 0.641 0.05 Uiso 1 1 calc R
C52 C 0.7834(2) 0.13051(14) 0.54420(18) 0.0513(6) Uani 1 1 d .
H52 H 0.8318 0.1449 0.4876 0.062 Uiso 1 1 calc R
C53 C 0.7214(2) 0.06078(13) 0.55887(16) 0.0464(5) Uani 1 1 d .
H53 H 0.7187 0.0167 0.5134 0.056 Uiso 1 1 calc R
C61 C 0.8053(2) 0.02421(13) 0.95538(17) 0.0458(5) Uani 1 1 d .
H61 H 0.8421 0.0551 1.0132 0.055 Uiso 1 1 calc R
C62 C 0.8325(2) -0.05428(14) 0.9423(2) 0.0548(6) Uani 1 1 d .
H62 H 0.8897 -0.0871 0.9878 0.066 Uiso 1 1 calc R
C63 C 0.7601(2) -0.07473(12) 0.85019(19) 0.0466(6) Uani 1 1 d .
H63 H 0.7583 -0.1253 0.819 0.056 Uiso 1 1 calc R
N11 N 0.59370(17) 0.32132(9) 0.86300(13) 0.0363(4) Uani 1 1 d .
N12 N 0.56165(16) 0.25895(9) 0.79869(12) 0.0356(4) Uani 1 1 d .
N21 N 0.63099(16) 0.24476(9) 1.02613(12) 0.0348(4) Uani 1 1 d .
N22 N 0.60071(16) 0.17369(9) 0.98131(12) 0.0346(4) Uani 1 1 d .
N31 N 0.82552(16) 0.27487(9) 0.92971(12) 0.0346(4) Uani 1 1 d .
N32 N 0.81956(16) 0.20676(9) 0.87436(12) 0.0344(4) Uani 1 1 d .
N41 N 0.46620(16) 0.10157(9) 0.79756(13) 0.0366(4) Uani 1 1 d .
N42 N 0.46320(16) 0.03497(9) 0.73917(13) 0.0367(4) Uani 1 1 d .
N51 N 0.69003(16) 0.13606(9) 0.69291(12) 0.0348(4) Uani 1 1 d .
N52 N 0.66482(17) 0.06464(9) 0.64810(12) 0.0370(4) Uani 1 1 d .
N61 N 0.72029(16) 0.05065(9) 0.87599(12) 0.0359(4) Uani 1 1 d .
N62 N 0.69182(17) -0.01146(9) 0.81084(13) 0.0359(4) Uani 1 1 d .
Fe1 Fe 0.64214(3) 0.154886(14) 0.83641(2) 0.02939(10) Uani 1 1 d .
B1 B 0.6931(2) 0.30829(13) 0.96177(18) 0.0369(5) Uani 1 1 d .
H1 H 0.7095 0.358 1.0025 0.044 Uiso 1 1 calc R
B2 B 0.5978(2) 0.00178(13) 0.71005(19) 0.0393(5) Uani 1 1 d .
H2 H 0.5831 -0.048 0.6691 0.047 Uiso 1 1 calc R

loop_
_atom_site_aniso_label
_atom_site_aniso_U_11
_atom_site_aniso_U_22
_atom_site_aniso_U_33
_atom_site_aniso_U_23
_atom_site_aniso_U_13
_atom_site_aniso_U_12
C11 0.0517(13) 0.0317(11) 0.0523(14) 0.0071(10) 0.0187(11) 0.0105(10)
C12 0.0478(13) 0.0527(13) 0.0525(14) 0.0146(11) 0.0080(11) 0.0161(11)
C13 0.0398(12) 0.0513(13) 0.0376(12) 0.0028(10) 0.0022(10) 0.0055(10)
C21 0.0444(12) 0.0430(11) 0.0311(11) -0.0075(9) 0.0094(9) 0.0014(9)
C22 0.0527(13) 0.0493(13) 0.0368(12) 0.0024(10) 0.0159(10) -0.0020(10)
C23 0.0467(12) 0.0358(11) 0.0416(12) 0.0014(9) 0.0136(10) -0.0038(9)
C31 0.0402(12) 0.0410(11) 0.0395(12) 0.0060(9) -0.0017(9) -0.0105(9)
C32 0.0318(11) 0.0563(13) 0.0515(14) 0.0069(11) 0.0019(10) -0.0010(10)
C33 0.0389(12) 0.0464(12) 0.0400(12) 0.0028(10) 0.0060(10) 0.0066(9)
C41 0.0395(12) 0.0465(12) 0.0570(14) -0.0013(11) 0.0135(11) 0.0048(10)
C42 0.0352(12) 0.0559(14) 0.0715(17) 0.0036(12) 0.0062(12) -0.0033(10)
C43 0.0460(13) 0.0427(12) 0.0462(13) 0.0017(10) -0.0030(10) -0.0099(10)
C51 0.0404(12) 0.0446(12) 0.0405(12) 0.0070(10) 0.0084(10) 0.0004(9)
C52 0.0550(14) 0.0625(15) 0.0395(13) 0.0087(11) 0.0191(11) 0.0091(11)
C53 0.0553(14) 0.0528(13) 0.0326(11) -0.0052(10) 0.0112(10) 0.0117(11)
C61 0.0460(13) 0.0529(13) 0.0374(12) 0.0066(10) 0.0003(10) 0.0067(10)
C62 0.0523(14) 0.0541(14) 0.0581(16) 0.0191(12) 0.0067(12) 0.0156(11)
C63 0.0475(13) 0.0333(11) 0.0623(15) 0.0063(10) 0.0199(12) 0.0081(9)
N11 0.0410(10) 0.0288(8) 0.0401(10) -0.0011(7) 0.0095(8) 0.0026(7)
N12 0.0382(9) 0.0354(9) 0.0333(9) -0.0020(7) 0.0049(8) 0.0022(7)
N21 0.0409(9) 0.0315(8) 0.0327(9) -0.0057(7) 0.0076(7) -0.0009(7)
N22 0.0404(9) 0.0300(8) 0.0342(9) -0.0042(7) 0.0083(7) -0.0020(7)
N31 0.0387(9) 0.0306(8) 0.0345(9) -0.0010(7) 0.0041(7) -0.0042(7)
N32 0.0349(9) 0.0347(9) 0.0336(9) -0.0017(7) 0.0041(7) 0.0011(7)
N41 0.0389(10) 0.0328(9) 0.0389(9) -0.0043(7) 0.0075(8) 0.0010(7)
N42 0.0403(10) 0.0336(9) 0.0361(9) -0.0046(7) 0.0034(8) -0.0037(7)
N51 0.0380(9) 0.0339(9) 0.0328(9) -0.0013(7) 0.0052(7) 0.0015(7)
N52 0.0457(10) 0.0350(9) 0.0311(9) -0.0053(7) 0.0070(8) 0.0040(7)
N61 0.0399(9) 0.0349(9) 0.0331(9) -0.0017(7) 0.0051(8) 0.0032(7)
N62 0.0422(9) 0.0282(8) 0.0388(9) -0.0012(7) 0.0106(8) 0.0036(7)
Fe1 0.03232(16) 0.02761(15) 0.02863(16) -0.00309(11) 0.00518(11) 0.00103(11)
B1 0.0450(13) 0.0284(11) 0.0380(13) -0.0047(10) 0.0074(11) -0.0038(10)
B2 0.0488(14) 0.0314(12) 0.0386(13) -0.0095(10) 0.0087(11) -0.0010(10)

loop_
_atom_type_symbol
_atom_type_description
_atom_type_scat_dispersion_real
_atom_type_scat_dispersion_imag
_atom_type_scat_source
C C 0.0033 0.0016 'International Tables Vol C Tables 4.2.6.8 and 6.1.1.4'
H H 0 0 'International Tables Vol C Tables 4.2.6.8 and 6.1.1.4'
N N 0.0061 0.0033 'International Tables Vol C Tables 4.2.6.8 and 6.1.1.4'
Fe Fe 0.3463 0.8444 'International Tables Vol C Tables 4.2.6.8 and 6.1.1.4'
B B 0.0013 0.0007 'International Tables Vol C Tables 4.2.6.8 and 6.1.1.4'

loop_
_geom_angle_atom_site_label_1
_geom_angle_atom_site_label_2
_geom_angle_atom_site_label_3
_geom_angle
N11 C11 C12 108.92(19)
N11 C11 H11 125.5
C12 C11 H11 125.5
C11 C12 C13 104.85(19)
C11 C12 H12 127.6
C13 C12 H12 127.6
N12 C13 C12 110.7(2)
N12 C13 H13 124.7
C12 C13 H13 124.7
N21 C21 C22 108.57(18)
N21 C21 H21 125.7
C22 C21 H21 125.7
C21 C22 C23 105.14(19)
C21 C22 H22 127.4
C23 C22 H22 127.4
N22 C23 C22 110.46(18)
N22 C23 H23 124.8
C22 C23 H23 124.8
N31 C31 C32 108.58(19)
N31 C31 H31 125.7
C32 C31 H31 125.7
C31 C32 C33 104.93(19)
C31 C32 H32 127.5
C33 C32 H32 127.5
N32 C33 C32 110.78(19)
N32 C33 H33 124.6
C32 C33 H33 124.6
N41 C41 C42 110.7(2)
N41 C41 H41 124.6
C42 C41 H41 124.6
C43 C42 C41 104.8(2)
C43 C42 H42 127.6
C41 C42 H42 127.6
N42 C43 C42 108.79(19)
N42 C43 H43 125.6
C42 C43 H43 125.6
N51 C51 C52 110.4(2)
N51 C51 H51 124.8
C52 C51 H51 124.8
C53 C52 C51 105.1(2)
C53 C52 H52 127.4
C51 C52 H52 127.4
N52 C53 C52 108.46(19)
N52 C53 H53 125.8
C52 C53 H53 125.8
N61 C61 C62 110.5(2)
N61 C61 H61 124.7
C62 C61 H61 124.7
C63 C62 C61 105.3(2)
C63 C62 H62 127.3
C61 C62 H62 127.3
N62 C63 C62 108.5(2)
N62 C63 H63 125.7
C62 C63 H63 125.7
C11 N11 N12 109.04(17)
C11 N11 B1 132.26(18)
N12 N11 B1 118.40(15)
C13 N12 N11 106.52(16)
C13 N12 Fe1 133.86(14)
N11 N12 Fe1 119.23(12)
C21 N21 N22 109.69(16)
C21 N21 B1 131.60(17)
N22 N21 B1 118.70(15)
C23 N22 N21 106.15(16)
C23 N22 Fe1 134.81(14)
N21 N22 Fe1 118.98(12)
C31 N31 N32 109.43(16)
C31 N31 B1 132.27(17)
N32 N31 B1 118.16(15)
C33 N32 N31 106.27(16)
C33 N32 Fe1 134.00(14)
N31 N32 Fe1 119.68(12)
C41 N41 N42 106.33(17)
C41 N41 Fe1 134.57(15)
N42 N41 Fe1 119.09(12)
C43 N42 N41 109.38(17)
C43 N42 B2 131.93(18)
N41 N42 B2 118.56(16)
C51 N51 N52 106.41(16)
C51 N51 Fe1 133.70(14)
N52 N51 Fe1 119.28(12)
C53 N52 N51 109.61(17)
C53 N52 B2 131.55(17)
N51 N52 B2 118.28(15)
C61 N61 N62 106.33(16)
C61 N61 Fe1 134.24(15)
N62 N61 Fe1 119.36(12)
C63 N62 N61 109.31(17)
C63 N62 B2 132.33(18)
N61 N62 B2 118.32(15)
N32 Fe1 N41 179.09(7)
N32 Fe1 N61 91.51(7)
N41 Fe1 N61 87.77(7)
N32 Fe1 N12 89.01(7)
N41 Fe1 N12 91.72(7)
N61 Fe1 N12 178.98(7)
N32 Fe1 N22 88.16(7)
N41 Fe1 N22 92.41(7)
N61 Fe1 N22 91.06(7)
N12 Fe1 N22 88.07(7)
N32 Fe1 N51 90.18(7)
N41 Fe1 N51 89.24(7)
N61 Fe1 N51 88.15(7)
N12 Fe1 N51 92.73(7)
N22 Fe1 N51 178.15(7)
N31 B1 N21 107.02(16)
N31 B1 N11 108.56(17)
N21 B1 N11 107.00(16)
N31 B1 H1 111.3
N21 B1 H1 111.3
N11 B1 H1 111.3
N62 B2 N52 106.81(17)
N62 B2 N42 107.99(17)
N52 B2 N42 108.09(17)
N62 B2 H2 111.3
N52 B2 H2 111.3
N42 B2 H2 111.3

loop_
_geom_bond_atom_site_label_1
_geom_bond_atom_site_label_2
_geom_bond_distance
C11 N11 1.340(3)
C11 C12 1.364(3)
C11 H11 0.95
C12 C13 1.381(3)
C12 H12 0.95
C13 N12 1.325(3)
C13 H13 0.95
C21 N21 1.333(3)
C21 C22 1.360(3)
C21 H21 0.95
C22 C23 1.382(3)
C22 H22 0.95
C23 N22 1.326(3)
C23 H23 0.95
C31 N31 1.342(3)
C31 C32 1.363(3)
C31 H31 0.95
C32 C33 1.382(3)
C32 H32 0.95
C33 N32 1.326(3)
C33 H33 0.95
C41 N41 1.323(3)
C41 C42 1.386(3)
C41 H41 0.95
C42 C43 1.360(3)
C42 H42 0.95
C43 N42 1.340(3)
C43 H43 0.95
C51 N51 1.322(3)
C51 C52 1.385(3)
C51 H51 0.95
C52 C53 1.359(3)
C52 H52 0.95
C53 N52 1.337(3)
C53 H53 0.95
C61 N61 1.327(3)
C61 C62 1.377(3)
C61 H61 0.95
C62 C63 1.360(3)
C62 H62 0.95
C63 N62 1.340(3)
C63 H63 0.95
N11 N12 1.362(2)
N11 B1 1.534(3)
N12 Fe1 1.9800(16)
N21 N22 1.359(2)
N21 B1 1.533(3)
N22 Fe1 1.9833(16)
N31 N32 1.359(2)
N31 B1 1.529(3)
N32 Fe1 1.9770(16)
N41 N42 1.359(2)
N41 Fe1 1.9774(17)
N42 B2 1.533(3)
N51 N52 1.357(2)
N51 Fe1 1.9871(17)
N52 B2 1.530(3)
N61 N62 1.360(2)
N61 Fe1 1.9790(16)
N62 B2 1.526(3)
B1 H1 1
B2 H2 1
